data_8105314
loop_
_publ_author_name
'Li, Zhuang-yu'
'Liu, E'
'Liu, Xiao-jing'
'Jian, Fang-fang'

_publ_section_title
;
 Crystal structure of bis(2,3-diphenyltetrazolidine-5-thione-\k1
 S)-(nitrato-\k1 O)-(nitrato-\k2 O,O&#x2032;)lead(II), C26H20N10O6S2Pb
;
_journal_issue 4
_journal_name_full 'Zeitschrift f\"ur Kristallographie - New Crystal Structures'
_journal_page_first 869
_journal_page_last 871
_journal_paper_doi 10.1515/ncrs-2020-0068
_journal_volume 235
_journal_year 2020
_chemical_formula_moiety 'C26 H20 N9 O3 Pb S2, N O3'
_chemical_formula_sum 'C26 H20 N10 O6 Pb S2'
_chemical_formula_weight 839.86
_space_group_crystal_system triclinic
_space_group_IT_number 2
_space_group_name_Hall '-P 1'
_space_group_name_H-M_alt 'P -1'
_symmetry_Int_Tables_number 2
_atom_sites_solution_primary direct
_cell_angle_alpha 113.14(3)
_cell_angle_beta 92.05(3)
_cell_angle_gamma 102.75(3)
_cell_formula_units_Z 2
_cell_length_a 9.3480(19)
_cell_length_b 12.985(3)
_cell_length_c 14.278(3)
_cell_measurement_reflns_used 3347
_cell_measurement_temperature 293
_cell_measurement_theta_max 24.97
_cell_measurement_theta_min 2.17
_cell_volume 1539.8(7)
_computing_molecular_graphics 'Olex2 (Dolomanov et al., 2009)'
_computing_publication_material 'Olex2 (Dolomanov et al., 2009)'
_computing_structure_refinement 'XH (Sheldrick, 2008)'
_computing_structure_solution 'SIR2004 (Burla et al., 2007)'
_diffrn_ambient_temperature 293.0
_diffrn_measured_fraction_theta_full 0.9916
_diffrn_measured_fraction_theta_max 0.9916
_diffrn_measurement_device_type 'Enraf-Nonius CAD-4 diffractometer'
_diffrn_measurement_method '\w scans'
_diffrn_radiation_monochromator graphite
_diffrn_radiation_type 'Mo K\a'
_diffrn_radiation_wavelength 0.71073
_diffrn_reflns_av_R_equivalents 0.0249
_diffrn_reflns_av_unetI/netI 0.0464
_diffrn_reflns_limit_h_max 11
_diffrn_reflns_limit_h_min 0
_diffrn_reflns_limit_k_max 15
_diffrn_reflns_limit_k_min -15
_diffrn_reflns_limit_l_max 17
_diffrn_reflns_limit_l_min -17
_diffrn_reflns_number 7057
_diffrn_reflns_theta_full 26.9702
_diffrn_reflns_theta_max 26.97
_diffrn_reflns_theta_min 1.57
_exptl_absorpt_coefficient_mu 5.673
_exptl_absorpt_correction_T_max 0.9138
_exptl_absorpt_correction_T_min 0.9024
_exptl_absorpt_correction_type analytical
_exptl_absorpt_process_details SADABS
_exptl_crystal_colour 'clear light red'
_exptl_crystal_colour_lustre clear
_exptl_crystal_colour_modifier light
_exptl_crystal_colour_primary red
_exptl_crystal_density_diffrn 1.8113
_exptl_crystal_description block
_exptl_crystal_F_000 810.5406
_exptl_crystal_size_max 0.4
_exptl_crystal_size_mid 0.24
_exptl_crystal_size_min 0.15
_refine_diff_density_max 1.5048
_refine_diff_density_min -1.4503
_refine_diff_density_rms 0.2061
_refine_ls_d_res_high 0.7836
_refine_ls_d_res_low 13.0063
_refine_ls_goodness_of_fit_ref 1.0419
_refine_ls_hydrogen_treatment constr
_refine_ls_matrix_type full
_refine_ls_number_constraints 40
_refine_ls_number_parameters 405
_refine_ls_number_reflns 6644
_refine_ls_number_restraints 18
_refine_ls_restrained_S_all 1.0404
_refine_ls_R_factor_all 0.0562
_refine_ls_R_factor_gt 0.0336
_refine_ls_shift/su_max 0.0000
_refine_ls_shift/su_mean 0.0000
_refine_ls_structure_factor_coef Fsqd
_refine_ls_weighting_details 'w=1/[\s^2^(Fo^2^)+(0.0452P)^2^+0.8999P] where P=(Fo^2^+2Fc^2^)/3'
_refine_ls_weighting_scheme calc
_refine_ls_wR_factor_gt 0.0786
_refine_ls_wR_factor_ref 0.0874
_reflns_Friedel_coverage 0.0
_reflns_limit_h_max 11
_reflns_limit_h_min -11
_reflns_limit_k_max 14
_reflns_limit_k_min -15
_reflns_limit_l_max 17
_reflns_limit_l_min 0
_reflns_number_gt 5294
_reflns_number_total 6644
_reflns_threshold_expression I>=2u(I)
_cod_data_source_file suppl_ncrs-2020-0068_suppl.cif
_cod_data_source_block 1
_cod_database_code 8105314
_olex2_refinement_description
;
1. Fixed Uiso
 At 1.2 times of:
  All C(H) groups
2.a Aromatic/amide H refined with riding coordinates:
 C1(H1), C2(H2), C3(H3), C4(H4), C5(H5), C7(H7), C8(H8), C9(H9), C10(H10),
 C11(H11), C14(H14), C15(H15), C16(H16), C17(H17), C18(H18), C20(H20), C21(H21),
  C22(H22), C23(H23), C24(H24)
;
_olex2_submission_special_instructions 'No special instructions were received'

loop_
_space_group_symop_id
_space_group_symop_operation_xyz
1 x,y,z
2 -x,-y,-z

loop_
_atom_site_label
_atom_site_type_symbol
_atom_site_fract_x
_atom_site_fract_y
_atom_site_fract_z
_atom_site_U_iso_or_equiv
_atom_site_adp_type
_atom_site_occupancy
_atom_site_refinement_flags_posn
_atom_site_refinement_flags_adp
Pb1 Pb -0.01253(2) 0.326147(17) 0.430355(16) 0.04009(8) Uani 1.000000 . .
S1 S 0.11310(16) 0.15207(12) 0.43936(11) 0.0466(3) Uani 1.000000 . .
S2 S 0.25732(15) 0.46339(15) 0.42217(12) 0.0551(4) Uani 1.000000 . .
O4 O -0.1892(5) 0.1555(5) 0.2602(4) 0.0797(15) Uani 1.000000 . .
O5 O 0.0331(4) 0.2365(4) 0.2505(3) 0.0549(10) Uani 1.000000 . .
N1 N -0.1399(5) 0.1214(4) 0.5245(3) 0.0402(10) Uani 1.000000 . .
N2 N -0.1735(4) 0.1297(3) 0.6148(3) 0.0356(9) Uani 1.000000 . .
N3 N -0.0498(4) 0.1547(3) 0.6790(3) 0.0352(9) Uani 1.000000 . .
N4 N 0.0665(4) 0.1623(4) 0.6301(3) 0.0364(9) Uani 1.000000 . .
N5 N 0.3587(5) 0.4374(4) 0.5908(3) 0.0456(10) Uani 1.000000 . .
N6 N 0.4173(5) 0.5088(4) 0.6853(3) 0.0424(10) Uani 1.000000 . .
N7 N 0.4325(5) 0.6182(4) 0.6993(4) 0.0434(10) Uani 1.000000 . .
N8 N 0.3860(5) 0.6231(4) 0.6135(4) 0.0443(10) Uani 1.000000 . .
C1 C -0.4145(6) 0.1636(6) 0.6064(5) 0.0588(16) Uani 1.000000 . .
H1 H -0.3802(6) 0.2120(6) 0.5739(5) 0.071(2) Uiso 1.000000 R .
C2 C -0.5631(7) 0.1399(7) 0.6251(6) 0.076(2) Uani 1.000000 . .
H2 H -0.6292(7) 0.1735(7) 0.6046(6) 0.091(3) Uiso 1.000000 R .
C3 C -0.6108(7) 0.0685(7) 0.6729(6) 0.076(2) Uani 1.000000 . .
H3 H -0.7092(7) 0.0542(7) 0.6841(6) 0.092(3) Uiso 1.000000 R .
C4 C -0.5173(7) 0.0174(7) 0.7046(6) 0.072(2) Uani 1.000000 . .
H4 H -0.5514(7) -0.0309(7) 0.7373(6) 0.087(2) Uiso 1.000000 R .
C5 C -0.3687(6) 0.0392(5) 0.6870(5) 0.0558(15) Uani 1.000000 . .
H5 H -0.3027(6) 0.0055(5) 0.7075(5) 0.0670(18) Uiso 1.000000 R .
C6 C -0.3239(5) 0.1107(5) 0.6393(4) 0.0434(12) Uani 1.000000 . .
C7 C -0.0769(7) 0.2877(5) 0.8486(5) 0.0508(14) Uani 1.000000 . .
H7 H -0.1118(7) 0.3312(5) 0.8190(5) 0.0610(16) Uiso 1.000000 R .
C8 C -0.0597(8) 0.3221(5) 0.9546(5) 0.0581(15) Uani 1.000000 . .
H8 H -0.0835(8) 0.3896(5) 0.9973(5) 0.0697(18) Uiso 1.000000 R .
C9 C -0.0072(7) 0.2557(6) 0.9959(5) 0.0578(15) Uani 1.000000 . .
H9 H 0.0052(7) 0.2793(6) 1.0668(5) 0.0694(19) Uiso 1.000000 R .
C10 C 0.0272(8) 0.1550(6) 0.9339(5) 0.0630(17) Uani 1.000000 . .
H10 H 0.0607(8) 0.1106(6) 0.9632(5) 0.076(2) Uiso 1.000000 R .
C11 C 0.0122(6) 0.1194(5) 0.8287(5) 0.0508(14) Uani 1.000000 . .
H11 H 0.0369(6) 0.0522(5) 0.7863(5) 0.0610(17) Uiso 1.000000 R .
C12 C -0.0404(5) 0.1865(4) 0.7887(4) 0.0359(10) Uani 1.000000 . .
C13 C 0.0100(5) 0.1431(4) 0.5349(4) 0.0352(11) Uani 1.000000 . .
C14 C 0.3501(8) 0.3996(5) 0.7889(5) 0.0622(17) Uani 1.000000 . .
H14 H 0.2516(8) 0.3801(5) 0.7605(5) 0.075(2) Uiso 1.000000 R .
C15 C 0.3918(10) 0.3586(6) 0.8595(6) 0.077(2) Uani 1.000000 . .
H15 H 0.3210(10) 0.3107(6) 0.8786(6) 0.093(3) Uiso 1.000000 R .
C16 C 0.5360(11) 0.3886(7) 0.9004(6) 0.079(2) Uani 1.000000 . .
H16 H 0.5632(11) 0.3596(7) 0.9466(6) 0.095(3) Uiso 1.000000 R .
C17 C 0.6433(8) 0.4615(6) 0.8748(5) 0.0660(18) Uani 1.000000 . .
H17 H 0.7411(8) 0.4825(6) 0.9050(5) 0.079(2) Uiso 1.000000 R .
C18 C 0.6055(7) 0.5029(6) 0.8045(5) 0.0561(15) Uani 1.000000 . .
H18 H 0.6768(7) 0.5515(6) 0.7863(5) 0.0673(18) Uiso 1.000000 R .
C19 C 0.4596(6) 0.4705(5) 0.7622(4) 0.0444(12) Uani 1.000000 . .
C20 C 0.6245(6) 0.7894(5) 0.8104(5) 0.0589(16) Uani 1.000000 . .
H20 H 0.6819(6) 0.7778(5) 0.7571(5) 0.0707(19) Uiso 1.000000 R .
C21 C 0.6757(8) 0.8802(6) 0.9063(6) 0.0696(19) Uani 1.000000 . .
H21 H 0.7685(8) 0.9307(6) 0.9177(6) 0.084(2) Uiso 1.000000 R .
C22 C 0.5890(9) 0.8956(6) 0.9848(6) 0.073(2) Uani 1.000000 . .
H22 H 0.6247(9) 0.9557(6) 1.0492(6) 0.088(2) Uiso 1.000000 R .
C23 C 0.4503(9) 0.8227(6) 0.9682(6) 0.0707(19) Uani 1.000000 . .
H23 H 0.3929(9) 0.8342(6) 1.0215(6) 0.085(2) Uiso 1.000000 R .
C24 C 0.3948(7) 0.7320(5) 0.8725(5) 0.0539(14) Uani 1.000000 . .
H24 H 0.3003(7) 0.6834(5) 0.8601(5) 0.0647(17) Uiso 1.000000 R .
C25 C 0.4856(6) 0.7170(5) 0.7966(5) 0.0466(13) Uani 1.000000 . .
C26 C 0.3386(5) 0.5097(5) 0.5465(4) 0.0462(13) Uani 1.000000 . .
N10 N -0.0874(6) 0.1596(4) 0.2068(4) 0.0501(12) Uani 1.000000 . .
O6 O -0.0987(7) 0.0942(4) 0.1173(4) 0.0848(16) Uani 1.000000 . .
N9 N 0.0149(5) 0.4737(4) 0.6998(4) 0.0480(11) Uani 1.000000 . .
O1 O 0.0883(5) 0.5263(5) 0.6522(5) 0.0810(16) Uani 1.000000 . .
O2 O 0.0076(8) 0.5225(5) 0.7900(4) 0.106(2) Uani 1.000000 . .
O3 O -0.0484(7) 0.3706(4) 0.6529(4) 0.0917(18) Uani 1.000000 . .

loop_
_atom_site_aniso_label
_atom_site_aniso_U_11
_atom_site_aniso_U_22
_atom_site_aniso_U_33
_atom_site_aniso_U_12
_atom_site_aniso_U_13
_atom_site_aniso_U_23
Pb1 0.04210(11) 0.04200(12) 0.03592(11) 0.00840(8) 0.00673(7) 0.01688(8)
S1 0.0533(8) 0.0479(8) 0.0458(8) 0.0186(6) 0.0193(6) 0.0228(7)
S2 0.0380(7) 0.0818(11) 0.0412(8) 0.0017(7) -0.0010(6) 0.0287(8)
O4 0.052(3) 0.098(4) 0.075(3) -0.012(2) 0.007(2) 0.037(3)
O5 0.051(2) 0.064(3) 0.038(2) 0.0008(18) 0.0078(17) 0.0155(18)
N1 0.038(2) 0.044(2) 0.036(2) 0.0092(19) 0.0028(18) 0.015(2)
N2 0.0306(19) 0.035(2) 0.037(2) 0.0068(17) 0.0043(17) 0.0119(19)
N3 0.031(2) 0.039(2) 0.038(2) 0.0099(17) 0.0059(17) 0.0167(19)
N4 0.033(2) 0.040(2) 0.040(2) 0.0127(17) 0.0096(18) 0.019(2)
N5 0.039(2) 0.049(3) 0.038(3) 0.006(2) -0.0044(19) 0.010(2)
N6 0.037(2) 0.042(2) 0.041(3) 0.0064(19) -0.0021(19) 0.012(2)
N7 0.041(2) 0.042(2) 0.043(3) 0.0078(19) -0.0001(19) 0.014(2)
N8 0.036(2) 0.054(3) 0.045(3) 0.007(2) 0.0027(19) 0.024(2)
C1 0.046(3) 0.068(4) 0.051(4) 0.019(3) 0.001(3) 0.011(3)
C2 0.040(3) 0.096(6) 0.077(5) 0.028(4) 0.002(3) 0.015(5)
C3 0.034(3) 0.096(6) 0.063(5) 0.009(3) 0.008(3) 0.001(4)
C4 0.047(4) 0.080(5) 0.072(5) -0.002(3) 0.017(3) 0.022(4)
C5 0.039(3) 0.059(4) 0.066(4) 0.009(3) 0.013(3) 0.023(3)
C6 0.026(2) 0.050(3) 0.044(3) 0.007(2) 0.006(2) 0.010(3)
C7 0.065(4) 0.045(3) 0.044(3) 0.019(3) 0.009(3) 0.017(3)
C8 0.084(4) 0.049(3) 0.039(3) 0.019(3) 0.013(3) 0.014(3)
C9 0.067(4) 0.067(4) 0.034(3) 0.005(3) 0.002(3) 0.022(3)
C10 0.081(4) 0.074(4) 0.049(4) 0.031(4) 0.006(3) 0.034(4)
C11 0.059(3) 0.053(3) 0.050(4) 0.024(3) 0.011(3) 0.025(3)
C12 0.031(2) 0.042(3) 0.034(3) 0.005(2) 0.0038(19) 0.016(2)
C13 0.040(3) 0.028(2) 0.040(3) 0.011(2) 0.008(2) 0.014(2)
C14 0.069(4) 0.048(3) 0.060(4) -0.000(3) -0.003(3) 0.021(3)
C15 0.106(6) 0.060(4) 0.064(5) -0.002(4) 0.006(4) 0.036(4)
C16 0.123(7) 0.068(5) 0.058(5) 0.038(5) 0.004(5) 0.033(4)
C17 0.071(4) 0.082(5) 0.051(4) 0.034(4) 0.000(3) 0.027(4)
C18 0.051(3) 0.073(4) 0.052(4) 0.026(3) 0.009(3) 0.030(3)
C19 0.052(3) 0.040(3) 0.035(3) 0.011(2) -0.001(2) 0.010(2)
C20 0.040(3) 0.060(4) 0.071(4) 0.005(3) 0.004(3) 0.025(3)
C21 0.055(4) 0.050(4) 0.079(5) -0.006(3) -0.020(4) 0.013(4)
C22 0.088(5) 0.048(4) 0.064(5) 0.023(4) -0.011(4) 0.001(3)
C23 0.086(5) 0.054(4) 0.054(4) 0.012(4) 0.010(4) 0.006(3)
C24 0.057(3) 0.046(3) 0.052(4) 0.010(3) 0.005(3) 0.015(3)
C25 0.047(3) 0.039(3) 0.050(3) 0.012(2) -0.003(3) 0.014(3)
C26 0.030(2) 0.059(3) 0.046(3) 0.007(2) 0.002(2) 0.021(3)
N10 0.057(3) 0.048(3) 0.042(3) 0.005(2) -0.004(2) 0.020(2)
O6 0.119(4) 0.064(3) 0.040(3) -0.001(3) -0.004(3) 0.003(2)
N9 0.056(3) 0.051(3) 0.047(3) 0.021(2) 0.013(2) 0.026(3)
O1 0.052(3) 0.127(5) 0.107(4) 0.032(3) 0.033(3) 0.086(4)
O2 0.187(7) 0.073(4) 0.046(3) 0.023(4) 0.038(4) 0.015(3)
O3 0.161(6) 0.045(3) 0.060(3) 0.021(3) -0.008(3) 0.017(2)

loop_
_atom_type_symbol
_atom_type_scat_dispersion_real
_atom_type_scat_dispersion_imag
_atom_type_scat_Cromer_Mann_a1
_atom_type_scat_Cromer_Mann_a2
_atom_type_scat_Cromer_Mann_a3
_atom_type_scat_Cromer_Mann_a4
_atom_type_scat_Cromer_Mann_b1
_atom_type_scat_Cromer_Mann_b2
_atom_type_scat_Cromer_Mann_b3
_atom_type_scat_Cromer_Mann_b4
_atom_type_scat_Cromer_Mann_c
_atom_type_scat_source
_atom_type_scat_dispersion_source
C 0.00347 0.00161 2.31000 1.02000 1.58860 0.86500 20.84390 10.20750 0.56870 51.65120 0.215599998832 'International Tables Volume C Table 6.1.1.4 (pp. 500-502)' 'Henke, Gullikson and Davis, At. Data and Nucl. Data Tables, 1993, 54, 2'
H 0.00000 0.00000 0.49300 0.32291 0.14019 0.04081 10.51090 26.12570 3.14236 57.79970 0.0030380000826 'International Tables Volume C Table 6.1.1.4 (pp. 500-502)' 'Henke, Gullikson and Davis, At. Data and Nucl. Data Tables, 1993, 54, 2'
O 0.01158 0.00611 3.04850 2.28680 1.54630 0.86700 13.27710 5.70110 0.32390 32.90890 0.250800013542 'International Tables Volume C Table 6.1.1.4 (pp. 500-502)' 'Henke, Gullikson and Davis, At. Data and Nucl. Data Tables, 1993, 54, 2'
N 0.00653 0.00323 12.21260 3.13220 2.01250 1.16630 0.00570 9.89330 28.99750 0.58260 -11.5290002823 'International Tables Volume C Table 6.1.1.4 (pp. 500-502)' 'Henke, Gullikson and Davis, At. Data and Nucl. Data Tables, 1993, 54, 2'
Pb -3.20855 10.15388 31.06170 13.06370 18.44200 5.96960 0.69020 2.35760 8.61800 47.25790 13.4118003845 'International Tables Volume C Table 6.1.1.4 (pp. 500-502)' 'Henke, Gullikson and Davis, At. Data and Nucl. Data Tables, 1993, 54, 2'
S 0.12424 0.12443 6.90530 5.20340 1.43790 1.58630 1.46790 22.21510 0.25360 56.17200 0.866900026798 'International Tables Volume C Table 6.1.1.4 (pp. 500-502)' 'Henke, Gullikson and Davis, At. Data and Nucl. Data Tables, 1993, 54, 2'

loop_
_geom_angle_atom_site_label_1
_geom_angle_atom_site_label_2
_geom_angle_atom_site_label_3
_geom_angle
_geom_angle_site_symmetry_1
_geom_angle_site_symmetry_3
S2 Pb1 S1 93.55(5) . .
O5 Pb1 S1 80.04(11) . .
O5 Pb1 S2 75.14(10) . .
C13 S1 Pb1 90.27(16) . .
C26 S2 Pb1 99.30(19) . .
N10 O5 Pb1 102.9(3) . .
C13 N1 N2 104.5(4) . .
N3 N2 N1 110.1(4) . .
C6 N2 N1 124.0(4) . .
C6 N2 N3 125.9(4) . .
N4 N3 N2 109.5(4) . .
C12 N3 N2 126.0(4) . .
C12 N3 N4 123.9(4) . .
C13 N4 N3 104.5(4) . .
C26 N5 N6 103.2(4) . .
N7 N6 N5 111.1(4) . .
C19 N6 N5 123.2(4) . .
C19 N6 N7 125.7(4) . .
N8 N7 N6 110.3(4) . .
C25 N7 N6 124.5(4) . .
C25 N7 N8 125.2(4) . .
C26 N8 N7 103.5(4) . .
C6 C1 C2 115.9(7) . .
C3 C2 C1 121.0(7) . .
C4 C3 C2 121.6(6) . .
C5 C4 C3 118.8(7) . .
C6 C5 C4 118.4(6) . .
C1 C6 N2 115.9(5) . .
C5 C6 N2 119.7(5) . .
C5 C6 C1 124.3(5) . .
C12 C7 C8 117.8(5) . .
C9 C8 C7 119.6(6) . .
C10 C9 C8 121.1(6) . .
C11 C10 C9 120.5(6) . .
C12 C11 C10 117.7(5) . .
C7 C12 N3 117.6(5) . .
C11 C12 N3 119.0(5) . .
C11 C12 C7 123.3(5) . .
N1 C13 S1 123.5(4) . .
N4 C13 S1 125.1(4) . .
N4 C13 N1 111.4(4) . .
C19 C14 C15 118.1(6) . .
C16 C15 C14 120.0(7) . .
C17 C16 C15 121.2(7) . .
C18 C17 C16 120.2(7) . .
C19 C18 C17 118.2(6) . .
C14 C19 N6 118.1(5) . .
C18 C19 N6 119.5(5) . .
C18 C19 C14 122.3(6) . .
C25 C20 C21 117.9(6) . .
C22 C21 C20 120.2(6) . .
C23 C22 C21 120.4(6) . .
C24 C23 C22 120.8(7) . .
C25 C24 C23 117.4(6) . .
C20 C25 N7 119.2(5) . .
C24 C25 N7 117.6(5) . .
C24 C25 C20 123.3(6) . .
N5 C26 S2 124.1(4) . .
N8 C26 S2 124.0(4) . .
N8 C26 N5 111.9(5) . .
O5 N10 O4 117.2(5) . .
O6 N10 O4 123.0(6) . .
O6 N10 O5 119.9(5) . .
O2 N9 O1 121.1(6) . .
O3 N9 O1 119.0(6) . .
O3 N9 O2 119.9(6) . .

loop_
_geom_bond_atom_site_label_1
_geom_bond_atom_site_label_2
_geom_bond_distance
_geom_bond_site_symmetry_2
Pb1 S1 2.8097(15) .
Pb1 S2 2.7845(17) .
Pb1 O5 2.466(4) .
S1 C13 1.724(5) .
S2 C26 1.718(6) .
O4 N10 1.246(7) .
O5 N10 1.272(6) .
N1 N2 1.307(6) .
N1 C13 1.357(6) .
N2 N3 1.344(5) .
N2 C6 1.453(6) .
N3 N4 1.320(5) .
N3 C12 1.448(6) .
N4 C13 1.346(7) .
N5 N6 1.310(6) .
N5 C26 1.361(7) .
N6 N7 1.329(6) .
N6 C19 1.447(7) .
N7 N8 1.314(6) .
N7 C25 1.446(7) .
N8 C26 1.362(7) .
C1 C2 1.413(9) .
C1 C6 1.375(8) .
C2 C3 1.363(11) .
C3 C4 1.370(11) .
C4 C5 1.407(8) .
C5 C6 1.360(8) .
C7 C8 1.391(8) .
C7 C12 1.381(7) .
C8 C9 1.379(8) .
C9 C10 1.375(9) .
C10 C11 1.378(9) .
C11 C12 1.374(7) .
C14 C15 1.391(10) .
C14 C19 1.389(9) .
C15 C16 1.358(11) .
C16 C17 1.384(11) .
C17 C18 1.379(9) .
C18 C19 1.376(8) .
C20 C21 1.389(9) .
C20 C25 1.380(8) .
C21 C22 1.383(11) .
C22 C23 1.376(11) .
C23 C24 1.392(9) .
C24 C25 1.380(8) .
N10 O6 1.210(7) .
N9 O1 1.261(6) .
N9 O2 1.204(7) .
N9 O3 1.228(7) .

loop_
_restr_U_similar_atom_site_label_1
_restr_U_similar_atom_site_label_2
_restr_U_similar_weight_param
Pb1 S1 0.0100
Pb1 S2 0.0100
Pb1 O5 0.0100
